data_2007601
loop_
_publ_author_name
'Almgren, Jenni'
'Svensson, G\"oran'
'Albertsson, J\"orgen'

_publ_section_title
;
 Rubidium Antimony(V) Titanium Oxide, Rb~5~Sb~7~TiO~22~
;
_journal_issue 9
_journal_name_full 'Acta Crystallographica Section C'
_journal_page_first 1206
_journal_page_last 1209
_journal_paper_doi 10.1107/S0108270198003837
_journal_volume 54
_journal_year 1998
_chemical_formula_iupac 'Rb5 Sb7 Ti O22'
_chemical_formula_moiety 'O22 Rb5 Sb7 Ti'
_chemical_formula_sum 'O22 Rb5 Sb7 Ti'
_chemical_formula_weight 1679.50
_space_group_IT_number 15
_symmetry_cell_setting monoclinic
_symmetry_space_group_name_Hall '-C 2yc'
_symmetry_space_group_name_H-M 'C 1 2/c 1'
_cell_angle_alpha 90.00
_cell_angle_beta 98.38(3)
_cell_angle_gamma 90.00
_cell_formula_units_Z 4
_cell_length_a 10.263(2)
_cell_length_b 10.270(2)
_cell_length_c 20.420(2)
_cell_measurement_reflns_used 6872
_cell_measurement_temperature 293(2)
_cell_measurement_theta_max 34.28
_cell_measurement_theta_min 2.02
_cell_volume 2129.3(6)
_computing_cell_refinement SMART
_computing_data_collection 'SMART (Siemens, 199?)'
_computing_data_reduction 'SHELXTL-Plus (Sheldrick, 1990)'
_computing_molecular_graphics SHELXTL-Plus
_computing_publication_material SHELXTL-Plus
_computing_structure_refinement SHELXTL-Plus
_computing_structure_solution SHELXTL-Plus
_diffrn_ambient_temperature 293(2)
_diffrn_measurement_device 'Siemens SMART CCD diffractometer'
_diffrn_measurement_method '3\% \w rotation frame exposure'
_diffrn_radiation_monochromator graphite
_diffrn_radiation_source 'fine-focus sealed tube'
_diffrn_radiation_type MoK\a
_diffrn_radiation_wavelength 0.71073
_diffrn_reflns_av_R_equivalents 0.0997
_diffrn_reflns_av_sigmaI/netI 0.0735
_diffrn_reflns_limit_h_max 16
_diffrn_reflns_limit_h_min -15
_diffrn_reflns_limit_k_max 16
_diffrn_reflns_limit_k_min -15
_diffrn_reflns_limit_l_max 32
_diffrn_reflns_limit_l_min -32
_diffrn_reflns_number 18648
_diffrn_reflns_theta_max 34.28
_diffrn_reflns_theta_min 2.02
_exptl_absorpt_coefficient_mu 20.553
_exptl_absorpt_correction_T_max 0.381
_exptl_absorpt_correction_T_min 0.092
_exptl_absorpt_correction_type gaussian
_exptl_crystal_colour colourless
_exptl_crystal_density_diffrn 5.239
_exptl_crystal_density_method 'not measured'
_exptl_crystal_description 'square plate'
_exptl_crystal_F_000 2960
_exptl_crystal_size_max 0.16
_exptl_crystal_size_mid 0.16
_exptl_crystal_size_min 0.05
_refine_diff_density_max 2.051
_refine_diff_density_min -2.109
_refine_ls_extinction_coef 0.00121(5)
_refine_ls_extinction_method SHELXTL_(Sheldrick,_1990)
_refine_ls_goodness_of_fit_all 1.273
_refine_ls_goodness_of_fit_obs 1.323
_refine_ls_matrix_type full
_refine_ls_number_parameters 162
_refine_ls_number_reflns 4303
_refine_ls_number_restraints 0
_refine_ls_restrained_S_all 1.276
_refine_ls_restrained_S_obs 1.323
_refine_ls_R_factor_all 0.0872
_refine_ls_R_factor_obs .0499
_refine_ls_shift/esd_max -0.003
_refine_ls_shift/esd_mean 0.000
_refine_ls_structure_factor_coef Fsqd
_refine_ls_weighting_details 'w = 1/[\s^2^(Fo^2^)+(0.0607P)^2^] where P=(Fo^2^+2Fc^2^)/3'
_refine_ls_weighting_scheme calc
_refine_ls_wR_factor_all 0.1004
_refine_ls_wR_factor_obs .0871
_reflns_number_observed 3054
_reflns_number_total 4303
_reflns_observed_criterion >2sigma(I)
_cod_data_source_file fg1383.cif
_cod_data_source_block fg1383
_cod_depositor_comments
;
The following automatic conversions were performed:

'_exptl_absorpt_correction_type' value 'Gaussian' changed to
'gaussian' according to
/home/saulius/struct/CIF-dictionaries/cif_core.dic dictionary named
'cif_core.dic' version 2.4.1 from 2010-06-29.

Automatic conversion script
Id: cif_fix_values 1715 2011-07-08 13:25:40Z adriana 

The following automatic conversions were performed:

'_refine_ls_weighting_scheme' value 'calc w =
1/[\s^2^(Fo^2^)+(0.0607P)^2^] where P=(Fo^2^+2Fc^2^)/3' was changed
to 'calc'. New tag '_refine_ls_weighting_details' was created. The
value of the new tag was set to 'w = 1/[\s^2^(Fo^2^)+(0.0607P)^2^]
where P=(Fo^2^+2Fc^2^)/3'.

Automatic conversion script
Id: cif_fix_values 3143 2015-03-26 13:38:13Z robertas 
;
_cod_original_cell_volume 2129.31(6)
_cod_original_sg_symbol_H-M 'C 2/c'
_cod_database_code 2007601

loop_
_symmetry_equiv_pos_as_xyz
'x, y, z'
'-x, y, -z+1/2'
'x+1/2, y+1/2, z'
'-x+1/2, y+1/2, -z+1/2'
'-x, -y, -z'
'x, -y, z-1/2'
'-x+1/2, -y+1/2, -z'
'x+1/2, -y+1/2, z-1/2'

loop_
_atom_site_aniso_label
_atom_site_aniso_U_11
_atom_site_aniso_U_22
_atom_site_aniso_U_33
_atom_site_aniso_U_12
_atom_site_aniso_U_13
_atom_site_aniso_U_23
Sb1 .0075(2) .0078(2) .0100(2) -.00061(15) -.00143(14) -.00069(14)
Sb2 .0073(2) .0104(2) .0082(2) .00177(15) -.00033(14) .00139(14)
Sb3 .0097(2) .0162(2) .0154(2) -.0060(2) -.0036(2) .0082(2)
Sb4 .0126(3) .0178(3) .0103(3) .0042(3) -.0002(2) -.0019(2)
Ti1 .0126(3) .0178(3) .0103(3) .0042(3) -.0002(2) -.0019(2)
Rb1 .0307(6) .0310(6) .0200(5) .000 .0015(4) .000
Rb2 .0371(5) .0397(5) .0241(4) .0118(4) .0008(3) -.0061(3)
Rb3 .0279(4) .0366(5) .0204(4) .0019(4) -.0013(3) .0032(3)
O1 .022(3) .013(2) .018(2) .000(2) -.015(2) .000(2)
O2 .010(2) .013(2) .023(3) -.004(2) -.008(2) .010(2)
O3 .013(2) .024(3) .018(2) .002(2) -.002(2) -.011(2)
O4 .014(2) .033(3) .024(3) -.003(2) .000(2) .021(2)
O5 .028(3) .043(3) .015(2) -.029(3) -.008(2) .011(2)
O6 .035(4) .047(4) .073(5) -.033(3) -.030(3) .041(4)
O7 .064(5) .067(5) .020(3) .060(4) .008(3) .004(3)
O8 .016(2) .022(3) .009(2) .010(2) .001(2) .003(2)
O9 .031(3) .020(3) .030(3) .003(2) .006(2) .014(2)
O10 .016(3) .053(4) .036(3) .010(3) -.015(2) -.035(3)
O11 .014(3) .007(3) .027(4) .000 -.008(3) .000
O12 .045(5) .011(3) .023(4) .000 .004(3) .000

loop_
_atom_site_label
_atom_site_fract_x
_atom_site_fract_y
_atom_site_fract_z
_atom_site_U_iso_or_equiv
_atom_site_thermal_displace_type
_atom_site_calc_flag
_atom_site_refinement_flags
_atom_site_occupancy
_atom_site_disorder_group
_atom_site_type_symbol
Sb1 .64516(4) .05814(4) .31148(2) .00867(10) Uani d . 1 . Sb
Sb2 .94236(4) .04682(4) .43190(2) .00876(10) Uani d . 1 . Sb
Sb3 .90163(4) .31317(4) .31573(2) .01432(11) Uani d . 1 . Sb
Sb4 .68366(7) .30276(7) .42708(3) .01374(14) Uani d P .50 . Sb
Ti1 .68366(7) .30276(7) .42708(3) .01374(14) Uani d P .50 . Ti
Rb1 .5000 .43758(11) .2500 .0274(3) Uani d S 1 . Rb
Rb2 .28332(9) .18901(9) .34812(4) .0340(2) Uani d . 1 . Rb
Rb3 .38047(8) .11221(8) .52302(4) .0288(2) Uani d . 1 . Rb
O1 .7942(5) -.0167(5) .3724(2) .0195(11) Uani d . 1 . O
O2 .9108(5) -.0912(5) .4963(2) .0167(10) Uani d . 1 . O
O3 .6954(5) -.0549(5) .2413(2) .0189(11) Uani d . 1 . O
O4 .9951(5) .1877(5) .3800(3) .0236(12) Uani d . 1 . O
O5 1.0428(6) .4283(6) .3478(2) .0294(14) Uani d . 1 . O
O6 .7533(6) .1989(7) .2876(4) .055(2) Uani d . 1 . O
O7 1.0593(7) -.0719(7) .3935(3) .050(2) Uani d . 1 . O
O8 .8220(5) .1688(5) .4781(2) .0159(10) Uani d . 1 . O
O9 .8180(6) .3838(5) .3936(3) .0265(12) Uani d . 1 . O
O10 .5928(5) .1646(6) .3873(3) .037(2) Uani d . 1 . O
O11 .5000 .1364(6) .2500 .0171(14) Uani d S 1 . O
O12 1.0000 .2369(7) .2500 .026(2) Uani d S 1 . O

loop_
_atom_type_symbol
_atom_type_description
_atom_type_scat_dispersion_real
_atom_type_scat_dispersion_imag
_atom_type_scat_source
O O 0.0106 0.0060 'International Tables Vol C Tables 4.2.6.8 and 6.1.1.4'
Ti Ti 0.2776 0.4457 'International Tables Vol C Tables 4.2.6.8 and 6.1.1.4'
Rb Rb -0.9393 2.9676 'International Tables Vol C Tables 4.2.6.8 and 6.1.1.4'
Sb Sb -0.5866 1.5461 'International Tables Vol C Tables 4.2.6.8 and 6.1.1.4'

loop_
_geom_angle_atom_site_label_1
_geom_angle_atom_site_label_2
_geom_angle_atom_site_label_3
_geom_angle_site_symmetry_1
_geom_angle_site_symmetry_3
_geom_angle
_geom_angle_publ_flag
O5 Sb1 O6 3_445 . 171.7(3) no
O5 Sb1 O3 3_445 . 95.0(2) no
O6 Sb1 O3 . . 92.1(3) no
O5 Sb1 O11 3_445 . 97.1(2) no
O6 Sb1 O11 . . 86.7(2) no
O3 Sb1 O11 . . 91.8(2) no
O5 Sb1 O1 3_445 . 84.4(2) no
O6 Sb1 O1 . . 91.7(2) yes
O3 Sb1 O1 . . 88.2(2) no
O11 Sb1 O1 . . 178.4(2) no
O5 Sb1 O10 3_445 . 81.9(3) no
O6 Sb1 O10 . . 90.9(3) yes
O3 Sb1 O10 . . 176.4(3) no
O11 Sb1 O10 . . 90.4(2) no
O1 Sb1 O10 . . 89.7(2) yes
O1 Sb2 O4 . . 99.7(2) yes
O1 Sb2 O7 . . 90.6(3) no
O4 Sb2 O7 . . 90.5(3) no
O1 Sb2 O2 . . 89.2(2) no
O4 Sb2 O2 . . 171.1(2) no
O7 Sb2 O2 . . 89.4(3) no
O1 Sb2 O2 . 5_756 170.9(2) no
O4 Sb2 O2 . 5_756 89.4(2) no
O7 Sb2 O2 . 5_756 89.7(3) no
O2 Sb2 O2 . 5_756 81.7(2) no
O1 Sb2 O8 . . 91.4(2) yes
O4 Sb2 O8 . . 91.7(2) yes
O7 Sb2 O8 . . 176.7(2) no
O2 Sb2 O8 . . 88.0(2) no
O2 Sb2 O8 5_756 . 87.9(2) no
O5 Sb3 O6 . . 176.6(3) no
O5 Sb3 O12 . . 92.4(2) no
O6 Sb3 O12 . . 90.9(3) no
O5 Sb3 O3 . 4_655 94.0(2) no
O6 Sb3 O3 . 4_655 86.2(2) no
O12 Sb3 O3 . 4_655 97.9(2) no
O5 Sb3 O4 . . 84.6(2) no
O6 Sb3 O4 . . 94.9(2) yes
O12 Sb3 O4 . . 86.9(2) no
O3 Sb3 O4 4_655 . 175.1(2) no
O5 Sb3 O9 . . 84.1(2) no
O6 Sb3 O9 . . 92.5(3) yes
O12 Sb3 O9 . . 172.5(2) no
O3 Sb3 O9 4_655 . 89.0(2) no
O4 Sb3 O9 . . 86.2(2) yes
O10 Sb4 O9 . . 123.5(3) yes
O10 Sb4 O7 . 3_455 95.5(3) yes
O9 Sb4 O7 . 3_455 93.5(3) yes
O10 Sb4 O8 . 7_656 117.9(3) yes
O9 Sb4 O8 . 7_656 115.7(3) yes
O7 Sb4 O8 3_455 7_656 98.1(2) yes
O10 Sb4 O8 . . 88.6(2) yes
O9 Sb4 O8 . . 89.5(2) yes
O7 Sb4 O8 3_455 . 172.4(2) yes
O8 Sb4 O8 7_656 . 74.3(2) yes

loop_
_geom_bond_atom_site_label_1
_geom_bond_atom_site_label_2
_geom_bond_site_symmetry_2
_geom_bond_distance
_geom_bond_publ_flag
Sb1 O5 3_445 1.913(5) yes
Sb1 O6 . 1.928(6) yes
Sb1 O3 . 1.970(5) yes
Sb1 O11 . 1.974(3) yes
Sb1 O1 . 1.981(5) yes
Sb1 O10 . 2.030(5) yes
Sb1 Rb2 2_655 3.6964(11) no
Sb1 Rb3 5_656 3.8486(11) no
Sb1 Rb2 3_545 4.0785(12) no
Sb1 Rb2 . 4.1190(13) no
Sb1 Rb1 3_545 4.2076(10) no
Sb1 Rb1 . 4.2938(14) no
Sb2 O1 . 1.917(5) yes
Sb2 O4 . 1.919(5) yes
Sb2 O7 . 1.953(5) yes
Sb2 O2 . 1.992(5) yes
Sb2 O2 5_756 1.996(5) yes
Sb2 O8 . 2.079(4) yes
Sb2 Sb2 5_756 3.0166(11) no
Sb2 Rb3 5_656 3.9219(12) no
Sb2 Rb3 7_656 3.9911(12) no
Sb2 Rb1 3_545 4.0058(9) no
Sb2 Rb2 3_545 4.2757(13) no
Sb2 Rb2 1_655 4.3646(14) no
Sb3 O5 . 1.910(5) yes
Sb3 O6 . 1.941(6) yes
Sb3 O12 . 1.957(3) yes
Sb3 O3 4_655 1.961(5) yes
Sb3 O4 . 1.983(5) yes
Sb3 O9 . 2.046(6) yes
Sb3 Rb3 7_656 3.7795(15) no
Sb3 Rb2 2_655 3.8175(14) no
Sb3 Rb2 1_655 4.0809(13) no
Sb3 Rb2 3 4.1287(12) no
Sb3 Rb1 3_545 4.2540(14) no
Sb3 Rb1 . 4.3373(12) no
Sb4 O10 . 1.823(6) yes
Sb4 O9 . 1.827(5) yes
Sb4 O7 3_455 1.871(6) yes
Sb4 O8 7_656 1.967(4) yes
Sb4 O8 . 2.136(5) yes
Sb4 Ti1 7_656 3.274(2) no
Sb4 Sb4 7_656 3.274(2) no
Sb4 Rb1 . 4.0693(13) no
Sb4 Rb3 3 4.1068(13) no
Sb4 Rb2 . 4.349(2) no
Sb4 Rb3 . 4.3733(14) no
Ti1 O10 . 1.823(6) no
Ti1 O9 . 1.827(5) no
Ti1 O7 3_455 1.871(6) no
Ti1 O8 7_656 1.967(4) no
Ti1 O8 . 2.136(5) no
Ti1 Ti1 7_656 3.274(2) no
Ti1 Sb4 7_656 3.274(2) no
Ti1 Rb1 . 4.0693(13) no
Ti1 Rb3 3 4.1068(13) no
Ti1 Rb2 . 4.349(2) no
Ti1 Rb3 . 4.3733(14) no
Rb1 O7 3_455 2.907(6) no
Rb1 O7 4_655 2.907(6) no
Rb1 O12 3_455 3.075(7) no
Rb1 O11 . 3.093(7) no
Rb1 O3 3_455 3.106(5) no
Rb1 O3 4_655 3.106(5) no
Rb1 O1 3_455 3.532(5) no
Rb1 O1 4_655 3.532(5) no
Rb1 O6 2_655 3.575(7) no
Rb1 O6 . 3.575(7) no
Rb1 Sb2 3_455 4.0058(9) no
Rb1 Sb2 4_655 4.0058(9) no
Rb2 O6 2_655 2.745(8) no
Rb2 O1 3_455 3.062(5) no
Rb2 O4 1_455 3.119(5) no
Rb2 O3 2_655 3.127(5) no
Rb2 O10 . 3.171(6) no
Rb2 O11 . 3.248(2) no
Rb2 O9 3_445 3.274(5) no
Rb2 O12 1_455 3.319(2) no
Rb2 O3 3_455 3.451(5) no
Rb2 O5 1_455 3.483(7) no
Rb2 Rb3 . 3.6515(15) no
Rb2 Sb1 2_655 3.6964(11) no
Rb3 O5 7_656 2.673(5) no
Rb3 O2 5_656 2.966(5) no
Rb3 O4 7_656 3.007(6) no
Rb3 O2 3_455 3.118(5) no
Rb3 O1 5_656 3.138(5) no
Rb3 O9 7_656 3.308(6) no
Rb3 O10 5_656 3.371(7) no
Rb3 O9 3_445 3.523(6) no
Rb3 O8 5_656 3.555(5) no
Rb3 Rb3 5_656 3.590(2) no
Rb3 Sb3 7_656 3.7796(15) no
